data_4085228
loop_
_publ_author_name
'M\"uller, Astrid L.'
'Bleith, Tim'
'Roth, Torsten'
'Wadepohl, Hubert'
'Gade, Lutz H.'

_publ_section_title
;
 Iridium Half-Sandwich Complexes with Di- and Tridentate
 Bis(pyridylimino)isoindolato Ligands: Stoichiometric and Catalytic
 Reactivity
;
_journal_issue 11
_journal_name_full Organometallics
_journal_page_first 2326
_journal_paper_doi 10.1021/om501138t
_journal_volume 34
_journal_year 2015
_chemical_formula_moiety 'C46 H47 Ir N5, 4(C H4 O), Cl'
_chemical_formula_sum 'C50 H63 Cl Ir N5 O4'
_chemical_formula_weight 1025.70
_space_group_crystal_system triclinic
_space_group_IT_number 2
_space_group_name_Hall '-P 1'
_space_group_name_H-M_alt 'P -1'
_symmetry_cell_setting triclinic
_symmetry_Int_Tables_number 2
_symmetry_space_group_name_Hall '-P 1'
_symmetry_space_group_name_H-M 'P -1'
_atom_sites_solution_hydrogens geom
_atom_sites_solution_primary iterative
_atom_sites_solution_secondary difmap
_audit_block_code ga_am18
_audit_creation_date 2014-07-07
_audit_update_record 'Mon Jul  7 15:33:09 CEST 2014'
_cell_angle_alpha 88.222(12)
_cell_angle_beta 74.285(10)
_cell_angle_gamma 89.653(8)
_cell_formula_units_Z 2
_cell_length_a 13.012(7)
_cell_length_b 13.625(7)
_cell_length_c 13.810(6)
_cell_measurement_reflns_used 8036
_cell_measurement_temperature 100(2)
_cell_measurement_theta_max 31.86
_cell_measurement_theta_min 2.40
_cell_volume 2356(2)
_computing_cell_refinement
;
SAINT 8.x (Bruker AXS, 1997-2012). Includes estimated systematic errors
 of the unit cell constants from Monte Carlo simulations.
;
_computing_data_collection 'SMART-5.631 (Bruker AXS, 2003)'
_computing_data_reduction 'SAINT 8.x (Bruker AXS, 1997-2011)'
_computing_molecular_graphics 'Olex2 (Dolomanov et al., 2009)'
_computing_publication_material 'encif (Wadepohl, 2009-13); encifer 1.4 (CCDC, 2011)'
_computing_structure_refinement 'ShelXL (Sheldrick, 2008)'
_computing_structure_solution 'SUPERFLIP (Palatinus, 2007-2009)'
_diffrn_ambient_environment 'perfluoro polyether oil'
_diffrn_ambient_temperature 100(1)
_diffrn_detector 'CCD plate'
_diffrn_detector_area_resol_mean 8.19
_diffrn_detector_type CCD-PXL-KAF2
_diffrn_measured_fraction_theta_full 0.999
_diffrn_measured_fraction_theta_max 0.934
_diffrn_measurement_device 'three-circle diffractometer'
_diffrn_measurement_device_type 'Bruker AXS Smart 1000'
_diffrn_measurement_method '\f- and \w-scans'
_diffrn_measurement_specimen_support 'polyimid foil'
_diffrn_radiation_monochromator graphite
_diffrn_radiation_probe x-ray
_diffrn_radiation_type MoK\a
_diffrn_radiation_wavelength 0.71073
_diffrn_reflns_av_R_equivalents 0.0458
_diffrn_reflns_av_unetI/netI 0.0485
_diffrn_reflns_Laue_measured_fraction_full 0.999
_diffrn_reflns_Laue_measured_fraction_max 0.934
_diffrn_reflns_limit_h_max 19
_diffrn_reflns_limit_h_min -19
_diffrn_reflns_limit_k_max 20
_diffrn_reflns_limit_k_min -20
_diffrn_reflns_limit_l_max 20
_diffrn_reflns_limit_l_min -20
_diffrn_reflns_number 59737
_diffrn_reflns_point_group_measured_fraction_full 0.999
_diffrn_reflns_point_group_measured_fraction_max 0.934
_diffrn_reflns_theta_full 25.242
_diffrn_reflns_theta_max 32.412
_diffrn_reflns_theta_min 1.495
_diffrn_source 'sealed X-Ray tube (Mo)'
_diffrn_source_type 'fine focus tube'
_diffrn_standards_number 0
_exptl_absorpt_coefficient_mu 2.939
_exptl_absorpt_correction_T_max 0.7464
_exptl_absorpt_correction_T_min 0.6886
_exptl_absorpt_correction_type multi-scan
_exptl_absorpt_process_details
;
multi-scan from symmetry-related measurements (Blessing 1995)
SADABS (Sheldrick & Bruker AXS, 2004-2008)
;
_exptl_crystal_colour red
_exptl_crystal_density_diffrn 1.446
_exptl_crystal_description block
_exptl_crystal_F_000 1048
_exptl_crystal_size_max 0.14
_exptl_crystal_size_mid 0.09
_exptl_crystal_size_min 0.05
_refine_diff_density_max 3.105
_refine_diff_density_min -1.168
_refine_diff_density_rms 0.170
_refine_ls_extinction_method none
_refine_ls_goodness_of_fit_ref 1.069
_refine_ls_hydrogen_treatment constr
_refine_ls_matrix_type full
_refine_ls_number_parameters 569
_refine_ls_number_reflns 15828
_refine_ls_number_restraints 0
_refine_ls_restrained_S_all 1.069
_refine_ls_R_factor_all 0.0438
_refine_ls_R_factor_gt 0.0328
_refine_ls_shift/su_max 0.001
_refine_ls_shift/su_mean 0.000
_refine_ls_structure_factor_coef Fsqd
_refine_ls_weighting_details 'w=1/[\s^2^(Fo^2^)+(0.0393P)^2^+3.0279P] where P=(Fo^2^+2Fc^2^)/3'
_refine_ls_weighting_scheme calc
_refine_ls_wR_factor_gt 0.0742
_refine_ls_wR_factor_ref 0.0839
_reflns_Friedel_coverage 0.000
_reflns_number_gt 13817
_reflns_number_total 15828
_reflns_threshold_expression 'I > 2\s(I)'
_cod_data_source_file om501138t_si_003.cif
_cod_data_source_block ga_am18
_cod_depositor_comments 'Adding full bibliography for 4085217--4085232.cif.'
_cod_database_code 4085228
_audit_block_refno 1801
_audit_block_usercomment AM411
_shelxl_version_number 2014-3
_shelx_space_group_comment
;
The symmetry employed for this shelxl refinement is uniquely defined
by the following loop, which should always be used as a source of
symmetry information in preference to the above space-group names.
They are only intended as comments.
;
_shelx_estimated_absorpt_t_max 0.867
_shelx_estimated_absorpt_t_min 0.684
_olex2_refinement_description
;
1. Fixed Uiso
 At 1.2 times of:
  All C(H) groups
 At 1.5 times of:
  All C(H,H,H) groups, All O(H) groups
2.a Aromatic/amide H refined with riding coordinates:
 C5(H5), C8(H8), C10(H10), C11(H11), C13(H13), C15(H15), C17(H17), C19(H19),
 C23(H23), C24(H24), C26(H26), C28(H28), C30(H30), C32(H32)
2.b Idealised Me refined as rotating group:
 C20(H20A,H20B,H20C), C21(H21A,H21B,H21C), C33(H33A,H33B,H33C), C34(H34A,H34B,
 H34C), C35(H35A,H35B,H35C), C36(H36A,H36B,H36C), C42(H42A,H42B,H42C), C43(H43A,
 H43B,H43C), C44(H44A,H44B,H44C), C45(H45A,H45B,H45C), C46(H46A,H46B,H46C),
 C71(H71A,H71B,H71C), C81(H81A,H81B,H81C), C51(H51A,H51B,H51C), C61(H61A,H61B,
 H61C)
2.c Idealised tetrahedral OH refined as rotating group:
 O71(H71), O81(H81), O51(H51), O61(H61)
;
_olex2_submission_special_instructions 'No special instructions were received'

loop_
_symmetry_equiv_pos_as_xyz
'x, y, z'
'-x, -y, -z'

loop_
_atom_site_label
_atom_site_type_symbol
_atom_site_fract_x
_atom_site_fract_y
_atom_site_fract_z
_atom_site_U_iso_or_equiv
_atom_site_adp_type
_atom_site_occupancy
_atom_site_site_symmetry_order
_atom_site_calc_flag
_atom_site_refinement_flags_posn
Ir Ir 0.72636(2) 0.28885(2) 0.49141(2) 0.00951(3) Uani 1 1 d .
N1 N 0.79392(19) 0.33620(17) 0.34691(17) 0.0121(4) Uani 1 1 d .
N2 N 0.8787(2) 0.18962(18) 0.28258(18) 0.0145(5) Uani 1 1 d .
N3 N 0.87725(18) 0.21952(16) 0.45793(18) 0.0110(4) Uani 1 1 d .
N4 N 0.73677(19) 0.50067(18) 0.35845(18) 0.0143(4) Uani 1 1 d .
N5 N 0.78284(18) 0.43041(17) 0.50740(17) 0.0115(4) Uani 1 1 d .
C1 C 0.8255(2) 0.2680(2) 0.2739(2) 0.0140(5) Uani 1 1 d .
C2 C 0.7948(2) 0.3060(2) 0.1844(2) 0.0148(5) Uani 1 1 d .
C3 C 0.7523(2) 0.4001(2) 0.2067(2) 0.0148(5) Uani 1 1 d .
C4 C 0.7568(2) 0.4194(2) 0.3108(2) 0.0133(5) Uani 1 1 d .
C5 C 0.7202(2) 0.4568(2) 0.1356(2) 0.0172(6) Uani 1 1 d .
H5 H 0.6939 0.5214 0.1502 0.021 Uiso 1 1 calc R
C6 C 0.7272(2) 0.4173(2) 0.0418(2) 0.0188(6) Uani 1 1 d .
C7 C 0.7692(3) 0.3227(2) 0.0201(2) 0.0205(6) Uani 1 1 d .
C8 C 0.8045(2) 0.2677(2) 0.0911(2) 0.0174(6) Uani 1 1 d .
H8 H 0.8349 0.2046 0.0756 0.021 Uiso 1 1 calc R
C9 C 0.9192(2) 0.1784(2) 0.3664(2) 0.0128(5) Uani 1 1 d .
C10 C 1.0121(2) 0.1222(2) 0.3512(2) 0.0145(5) Uani 1 1 d .
H10 H 1.0412 0.0931 0.2880 0.017 Uiso 1 1 calc R
C11 C 1.0621(2) 0.1082(2) 0.4267(2) 0.0160(5) Uani 1 1 d .
H11 H 1.1259 0.0709 0.4151 0.019 Uiso 1 1 calc R
C12 C 1.0185(2) 0.1492(2) 0.5204(2) 0.0128(5) Uani 1 1 d .
C13 C 0.9260(2) 0.2037(2) 0.5316(2) 0.0127(5) Uani 1 1 d .
H13 H 0.8950 0.2316 0.5951 0.015 Uiso 1 1 calc R
C14 C 0.7700(2) 0.5077(2) 0.4462(2) 0.0117(5) Uani 1 1 d .
C15 C 1.1810(2) 0.1450(2) 0.5826(2) 0.0138(5) Uani 1 1 d .
H15 H 1.2221 0.1586 0.5154 0.017 Uiso 1 1 calc R
C16 C 1.2320(2) 0.1331(2) 0.6590(2) 0.0175(6) Uani 1 1 d .
C17 C 1.1708(3) 0.1105(2) 0.7559(2) 0.0207(6) Uani 1 1 d .
H17 H 1.2050 0.1017 0.8081 0.025 Uiso 1 1 calc R
C18 C 1.0603(3) 0.1004(3) 0.7786(2) 0.0215(6) Uani 1 1 d .
C19 C 1.0098(2) 0.1158(2) 0.7025(2) 0.0170(6) Uani 1 1 d .
H19 H 0.9342 0.1118 0.7176 0.020 Uiso 1 1 calc R
C20 C 1.3514(3) 0.1453(3) 0.6355(3) 0.0265(7) Uani 1 1 d .
H20A H 1.3838 0.1331 0.5641 0.040 Uiso 1 1 calc GR
H20B H 1.3797 0.0983 0.6768 0.040 Uiso 1 1 calc GR
H20C H 1.3682 0.2123 0.6501 0.040 Uiso 1 1 calc GR
C21 C 0.9973(3) 0.0701(4) 0.8835(3) 0.0388(10) Uani 1 1 d .
H21A H 1.0300 0.0118 0.9061 0.058 Uiso 1 1 calc GR
H21B H 0.9237 0.0549 0.8838 0.058 Uiso 1 1 calc GR
H21C H 0.9973 0.1238 0.9291 0.058 Uiso 1 1 calc GR
C22 C 1.0700(2) 0.13732(19) 0.6038(2) 0.0123(5) Uani 1 1 d .
C23 C 0.7935(2) 0.6029(2) 0.4704(2) 0.0152(5) Uani 1 1 d .
H23 H 0.7814 0.6574 0.4303 0.018 Uiso 1 1 calc R
C24 C 0.8337(2) 0.6189(2) 0.5512(2) 0.0161(5) Uani 1 1 d .
H24 H 0.8495 0.6837 0.5662 0.019 Uiso 1 1 calc R
C25 C 0.8510(2) 0.5392(2) 0.6108(2) 0.0124(5) Uani 1 1 d .
C26 C 0.8213(2) 0.4476(2) 0.5866(2) 0.0124(5) Uani 1 1 d .
H26 H 0.8285 0.3931 0.6289 0.015 Uiso 1 1 calc R
C27 C 0.8960(2) 0.5486(2) 0.6979(2) 0.0135(5) Uani 1 1 d .
C28 C 0.8774(2) 0.6330(2) 0.7557(2) 0.0151(5) Uani 1 1 d .
H28 H 0.8370 0.6855 0.7380 0.018 Uiso 1 1 calc R
C29 C 0.9176(2) 0.6403(2) 0.8386(2) 0.0179(6) Uani 1 1 d .
C30 C 0.9763(2) 0.5624(2) 0.8641(2) 0.0191(6) Uani 1 1 d .
H30 H 1.0036 0.5673 0.9210 0.023 Uiso 1 1 calc R
C31 C 0.9960(2) 0.4774(2) 0.8081(2) 0.0175(6) Uani 1 1 d .
C32 C 0.9567(2) 0.4723(2) 0.7246(2) 0.0160(5) Uani 1 1 d .
H32 H 0.9713 0.4158 0.6845 0.019 Uiso 1 1 calc R
C33 C 0.8963(3) 0.7311(3) 0.9008(2) 0.0238(7) Uani 1 1 d .
H33A H 0.9630 0.7678 0.8914 0.036 Uiso 1 1 calc GR
H33B H 0.8680 0.7119 0.9721 0.036 Uiso 1 1 calc GR
H33C H 0.8441 0.7725 0.8794 0.036 Uiso 1 1 calc GR
C34 C 1.0574(3) 0.3930(2) 0.8366(3) 0.0231(6) Uani 1 1 d .
H34A H 1.1018 0.4163 0.8784 0.035 Uiso 1 1 calc GR
H34B H 1.1032 0.3645 0.7756 0.035 Uiso 1 1 calc GR
H34C H 1.0075 0.3429 0.8745 0.035 Uiso 1 1 calc GR
C35 C 0.6874(3) 0.4757(3) -0.0349(3) 0.0247(7) Uani 1 1 d .
H35A H 0.6295 0.4397 -0.0510 0.037 Uiso 1 1 calc GR
H35B H 0.7460 0.4861 -0.0962 0.037 Uiso 1 1 calc GR
H35C H 0.6609 0.5394 -0.0076 0.037 Uiso 1 1 calc GR
C36 C 0.7732(3) 0.2794(3) -0.0800(3) 0.0298(8) Uani 1 1 d .
H36A H 0.7003 0.2702 -0.0854 0.045 Uiso 1 1 calc GR
H36B H 0.8096 0.2158 -0.0851 0.045 Uiso 1 1 calc GR
H36C H 0.8122 0.3239 -0.1344 0.045 Uiso 1 1 calc GR
C37 C 0.5569(2) 0.2905(2) 0.5070(2) 0.0155(5) Uani 1 1 d .
C38 C 0.5734(2) 0.3054(2) 0.6036(2) 0.0151(5) Uani 1 1 d .
C39 C 0.6286(2) 0.2218(2) 0.6307(2) 0.0148(5) Uani 1 1 d .
C40 C 0.6431(2) 0.1536(2) 0.5506(2) 0.0157(5) Uani 1 1 d .
C41 C 0.6003(2) 0.1950(2) 0.4739(2) 0.0167(5) Uani 1 1 d .
C42 C 0.4946(3) 0.3551(3) 0.4537(3) 0.0289(8) Uani 1 1 d .
H42A H 0.4737 0.4152 0.4912 0.043 Uiso 1 1 calc GR
H42B H 0.4306 0.3201 0.4491 0.043 Uiso 1 1 calc GR
H42C H 0.5389 0.3722 0.3858 0.043 Uiso 1 1 calc GR
C43 C 0.5378(3) 0.3940(2) 0.6657(3) 0.0249(7) Uani 1 1 d .
H43A H 0.5602 0.3877 0.7279 0.037 Uiso 1 1 calc GR
H43B H 0.4598 0.3991 0.6824 0.037 Uiso 1 1 calc GR
H43C H 0.5700 0.4531 0.6274 0.037 Uiso 1 1 calc GR
C44 C 0.6551(3) 0.2032(3) 0.7286(2) 0.0258(7) Uani 1 1 d .
H44A H 0.7228 0.1675 0.7167 0.039 Uiso 1 1 calc GR
H44B H 0.5982 0.1639 0.7741 0.039 Uiso 1 1 calc GR
H44C H 0.6616 0.2660 0.7593 0.039 Uiso 1 1 calc GR
C45 C 0.6946(3) 0.0554(2) 0.5493(3) 0.0266(7) Uani 1 1 d .
H45A H 0.7301 0.0389 0.4796 0.040 Uiso 1 1 calc GR
H45B H 0.6402 0.0058 0.5792 0.040 Uiso 1 1 calc GR
H45C H 0.7474 0.0571 0.5881 0.040 Uiso 1 1 calc GR
C46 C 0.5939(3) 0.1480(3) 0.3796(3) 0.0299(8) Uani 1 1 d .
H46A H 0.5976 0.1987 0.3269 0.045 Uiso 1 1 calc GR
H46B H 0.5263 0.1121 0.3922 0.045 Uiso 1 1 calc GR
H46C H 0.6536 0.1023 0.3578 0.045 Uiso 1 1 calc GR
O71 O 0.4766(3) 0.3129(3) -0.0772(3) 0.0623(11) Uani 1 1 d .
H71 H 0.4786 0.3061 -0.0171 0.093 Uiso 1 1 calc GR
C71 C 0.4000(5) 0.2493(6) -0.0946(5) 0.083(2) Uani 1 1 d .
H71A H 0.4160 0.2372 -0.1667 0.125 Uiso 1 1 calc GR
H71B H 0.3292 0.2791 -0.0717 0.125 Uiso 1 1 calc GR
H71C H 0.4011 0.1870 -0.0575 0.125 Uiso 1 1 calc GR
O81 O 0.4384(4) 0.3165(3) 0.1276(3) 0.0769(14) Uani 1 1 d .
H81 H 0.4295 0.2657 0.1651 0.115 Uiso 1 1 calc GR
C81 C 0.4434(3) 0.3982(3) 0.1842(3) 0.0337(8) Uani 1 1 d .
H81A H 0.4775 0.4528 0.1393 0.051 Uiso 1 1 calc GR
H81B H 0.4851 0.3822 0.2319 0.051 Uiso 1 1 calc GR
H81C H 0.3710 0.4173 0.2213 0.051 Uiso 1 1 calc GR
O51 O 0.5053(3) 0.0128(2) 0.2229(3) 0.0462(8) Uani 1 1 d .
H51 H 0.4556 0.0523 0.2462 0.069 Uiso 1 1 calc GR
C51 C 0.5816(4) 0.0587(4) 0.1399(4) 0.0567(14) Uani 1 1 d .
H51A H 0.5481 0.0740 0.0857 0.085 Uiso 1 1 calc GR
H51B H 0.6418 0.0141 0.1154 0.085 Uiso 1 1 calc GR
H51C H 0.6073 0.1194 0.1616 0.085 Uiso 1 1 calc GR
O61 O 0.2261(3) 0.0214(2) 0.2055(2) 0.0447(8) Uani 1 1 d .
H61 H 0.2526 0.0632 0.2353 0.067 Uiso 1 1 calc GR
C61 C 0.2901(4) 0.0116(4) 0.1104(3) 0.0429(10) Uani 1 1 d .
H61A H 0.2952 0.0747 0.0734 0.064 Uiso 1 1 calc GR
H61B H 0.2597 -0.0379 0.0760 0.064 Uiso 1 1 calc GR
H61C H 0.3614 -0.0091 0.1134 0.064 Uiso 1 1 calc GR
Cl1 Cl 0.33220(7) 0.17709(7) 0.30563(7) 0.03047(18) Uani 1 1 d .

loop_
_atom_site_aniso_label
_atom_site_aniso_U_11
_atom_site_aniso_U_22
_atom_site_aniso_U_33
_atom_site_aniso_U_23
_atom_site_aniso_U_13
_atom_site_aniso_U_12
Ir 0.01091(5) 0.00839(5) 0.01063(5) -0.00034(3) -0.00530(3) 0.00020(3)
N1 0.0153(11) 0.0108(10) 0.0104(10) 0.0012(8) -0.0042(9) 0.0002(8)
N2 0.0175(11) 0.0145(11) 0.0125(11) -0.0013(9) -0.0059(9) 0.0002(9)
N3 0.0113(10) 0.0088(10) 0.0136(11) 0.0000(8) -0.0047(8) -0.0010(8)
N4 0.0164(11) 0.0132(11) 0.0143(11) -0.0005(9) -0.0061(9) 0.0000(9)
N5 0.0133(10) 0.0100(10) 0.0124(11) -0.0015(8) -0.0053(9) 0.0006(8)
C1 0.0149(12) 0.0156(13) 0.0124(12) -0.0009(10) -0.0049(10) -0.0025(10)
C2 0.0154(12) 0.0135(13) 0.0171(13) -0.0011(10) -0.0073(10) 0.0005(10)
C3 0.0165(13) 0.0160(13) 0.0146(13) -0.0014(10) -0.0087(11) -0.0002(10)
C4 0.0137(12) 0.0142(12) 0.0121(12) 0.0038(10) -0.0043(10) -0.0020(10)
C5 0.0188(14) 0.0159(13) 0.0182(14) 0.0021(11) -0.0076(11) -0.0024(11)
C6 0.0202(14) 0.0239(15) 0.0159(14) 0.0055(11) -0.0119(11) -0.0041(12)
C7 0.0234(15) 0.0258(16) 0.0137(14) 0.0000(11) -0.0077(12) -0.0038(12)
C8 0.0212(14) 0.0173(14) 0.0151(13) -0.0020(11) -0.0069(11) -0.0005(11)
C9 0.0151(12) 0.0106(12) 0.0136(12) -0.0016(9) -0.0055(10) -0.0008(9)
C10 0.0164(13) 0.0132(12) 0.0133(13) -0.0023(10) -0.0028(10) 0.0029(10)
C11 0.0139(12) 0.0152(13) 0.0196(14) -0.0010(11) -0.0061(11) 0.0041(10)
C12 0.0137(12) 0.0088(11) 0.0162(13) 0.0021(10) -0.0050(10) -0.0001(9)
C13 0.0145(12) 0.0097(12) 0.0148(13) -0.0017(9) -0.0053(10) 0.0009(9)
C14 0.0123(12) 0.0108(12) 0.0126(12) -0.0001(9) -0.0045(10) 0.0006(9)
C15 0.0127(12) 0.0118(12) 0.0172(13) 0.0012(10) -0.0051(10) -0.0007(9)
C16 0.0170(13) 0.0144(13) 0.0233(15) 0.0001(11) -0.0092(12) 0.0003(10)
C17 0.0213(15) 0.0232(15) 0.0219(15) 0.0022(12) -0.0132(12) 0.0003(12)
C18 0.0217(15) 0.0282(16) 0.0155(14) 0.0009(12) -0.0071(12) 0.0015(12)
C19 0.0144(13) 0.0196(14) 0.0179(14) 0.0011(11) -0.0060(11) 0.0018(11)
C20 0.0153(14) 0.0347(19) 0.0320(18) 0.0025(15) -0.0111(13) -0.0051(13)
C21 0.0268(18) 0.069(3) 0.0189(17) 0.0156(18) -0.0047(14) 0.0022(18)
C22 0.0146(12) 0.0072(11) 0.0155(13) 0.0008(9) -0.0049(10) 0.0016(9)
C23 0.0190(13) 0.0111(12) 0.0160(13) 0.0001(10) -0.0057(11) 0.0020(10)
C24 0.0175(13) 0.0126(13) 0.0184(14) -0.0007(10) -0.0052(11) -0.0015(10)
C25 0.0133(12) 0.0126(12) 0.0116(12) -0.0009(9) -0.0039(10) -0.0011(9)
C26 0.0130(12) 0.0128(12) 0.0120(12) 0.0007(9) -0.0044(10) -0.0004(9)
C27 0.0148(12) 0.0124(12) 0.0142(13) -0.0001(10) -0.0056(10) -0.0029(10)
C28 0.0162(13) 0.0135(13) 0.0152(13) -0.0012(10) -0.0037(10) -0.0039(10)
C29 0.0174(13) 0.0203(14) 0.0151(13) -0.0033(11) -0.0025(11) -0.0042(11)
C30 0.0209(14) 0.0243(15) 0.0139(13) 0.0010(11) -0.0076(11) -0.0047(12)
C31 0.0189(14) 0.0185(14) 0.0165(14) 0.0036(11) -0.0075(11) -0.0042(11)
C32 0.0187(13) 0.0130(13) 0.0176(14) 0.0008(10) -0.0069(11) -0.0019(10)
C33 0.0293(17) 0.0243(16) 0.0187(15) -0.0082(12) -0.0072(13) -0.0003(13)
C34 0.0277(16) 0.0217(15) 0.0248(16) 0.0023(12) -0.0158(13) -0.0018(13)
C35 0.0323(18) 0.0252(16) 0.0211(16) 0.0066(13) -0.0156(14) -0.0022(13)
C36 0.045(2) 0.0319(19) 0.0192(16) -0.0053(14) -0.0197(15) 0.0007(16)
C37 0.0125(12) 0.0171(13) 0.0181(14) 0.0025(11) -0.0065(10) -0.0011(10)
C38 0.0116(12) 0.0152(13) 0.0167(13) -0.0016(10) -0.0010(10) -0.0005(10)
C39 0.0136(12) 0.0165(13) 0.0144(13) 0.0017(10) -0.0044(10) -0.0026(10)
C40 0.0135(12) 0.0118(12) 0.0208(14) 0.0004(10) -0.0029(11) -0.0028(10)
C41 0.0143(13) 0.0188(14) 0.0183(14) -0.0028(11) -0.0065(11) -0.0037(10)
C42 0.0202(15) 0.0358(19) 0.0339(19) 0.0113(15) -0.0141(14) 0.0030(14)
C43 0.0261(16) 0.0169(15) 0.0270(17) -0.0043(12) 0.0012(13) 0.0012(12)
C44 0.0276(17) 0.0346(19) 0.0165(15) 0.0073(13) -0.0089(13) -0.0023(14)
C45 0.0263(17) 0.0123(14) 0.039(2) 0.0010(13) -0.0052(15) 0.0000(12)
C46 0.0264(17) 0.041(2) 0.0259(18) -0.0121(15) -0.0110(14) -0.0102(15)
O71 0.077(3) 0.062(2) 0.0365(19) -0.0115(17) 0.0068(18) -0.020(2)
C71 0.065(4) 0.103(5) 0.061(4) -0.017(4) 0.020(3) -0.038(4)
O81 0.141(4) 0.044(2) 0.0323(19) 0.0061(16) -0.002(2) -0.007(2)
C81 0.035(2) 0.038(2) 0.031(2) 0.0038(16) -0.0160(16) -0.0015(16)
O51 0.0452(18) 0.0442(18) 0.051(2) -0.0102(15) -0.0149(15) 0.0063(14)
C51 0.046(3) 0.078(4) 0.043(3) -0.017(3) -0.007(2) 0.001(3)
O61 0.062(2) 0.0403(18) 0.0363(16) -0.0165(13) -0.0190(15) 0.0158(15)
C61 0.037(2) 0.046(3) 0.045(3) 0.000(2) -0.0083(19) -0.0054(19)
Cl1 0.0304(4) 0.0267(4) 0.0322(4) 0.0021(3) -0.0052(3) -0.0005(3)

loop_
_atom_type_symbol
_atom_type_description
_atom_type_scat_dispersion_real
_atom_type_scat_dispersion_imag
_atom_type_scat_source
C C 0.0033 0.0016 'International Tables Vol C Tables 4.2.6.8 and 6.1.1.4'
H H 0.0000 0.0000 'International Tables Vol C Tables 4.2.6.8 and 6.1.1.4'
Cl Cl 0.1484 0.1585 'International Tables Vol C Tables 4.2.6.8 and 6.1.1.4'
Ir Ir -1.4442 7.9887 'International Tables Vol C Tables 4.2.6.8 and 6.1.1.4'
N N 0.0061 0.0033 'International Tables Vol C Tables 4.2.6.8 and 6.1.1.4'
O O 0.0106 0.0060 'International Tables Vol C Tables 4.2.6.8 and 6.1.1.4'

loop_
_geom_angle_atom_site_label_1
_geom_angle_atom_site_label_2
_geom_angle_atom_site_label_3
_geom_angle
N1 Ir N3 77.67(9)
N1 Ir N5 76.48(9)
N1 Ir C37 104.70(10)
N1 Ir C38 136.84(10)
N1 Ir C39 166.90(10)
N1 Ir C40 130.68(11)
N1 Ir C41 101.77(11)
N3 Ir C37 152.70(11)
N3 Ir C38 145.42(10)
N3 Ir C39 107.59(10)
N3 Ir C40 92.60(10)
N3 Ir C41 113.32(11)
N5 Ir N3 96.07(9)
N5 Ir C37 111.02(10)
N5 Ir C38 95.28(10)
N5 Ir C39 114.14(10)
N5 Ir C40 152.77(11)
N5 Ir C41 149.67(10)
C37 Ir C38 38.44(11)
C37 Ir C39 65.00(11)
C37 Ir C40 64.86(11)
C39 Ir C38 38.48(11)
C40 Ir C38 64.29(11)
C40 Ir C39 38.75(11)
C41 Ir C37 39.38(11)
C41 Ir C38 64.91(12)
C41 Ir C39 65.16(11)
C41 Ir C40 38.47(11)
C1 N1 Ir 118.83(19)
C4 N1 Ir 119.55(19)
C4 N1 C1 111.6(2)
C1 N2 C9 118.4(2)
C9 N3 Ir 120.72(18)
C13 N3 Ir 119.55(19)
C13 N3 C9 119.1(2)
C4 N4 C14 117.3(2)
C14 N5 Ir 121.45(18)
C26 N5 Ir 119.11(18)
C26 N5 C14 119.0(2)
N1 C1 C2 107.2(2)
N2 C1 N1 124.6(3)
N2 C1 C2 128.1(3)
C3 C2 C1 107.0(2)
C8 C2 C1 132.3(3)
C8 C2 C3 120.6(3)
C2 C3 C4 106.6(2)
C5 C3 C2 120.9(3)
C5 C3 C4 132.4(3)
N1 C4 C3 107.1(2)
N4 C4 N1 124.7(3)
N4 C4 C3 128.1(3)
C3 C5 H5 120.6
C3 C5 C6 118.8(3)
C6 C5 H5 120.6
C5 C6 C7 120.1(3)
C5 C6 C35 119.7(3)
C7 C6 C35 120.2(3)
C6 C7 C36 119.9(3)
C8 C7 C6 120.6(3)
C8 C7 C36 119.6(3)
C2 C8 C7 119.0(3)
C2 C8 H8 120.5
C7 C8 H8 120.5
N3 C9 N2 125.6(2)
N3 C9 C10 119.3(2)
C10 C9 N2 115.1(3)
C9 C10 H10 119.6
C11 C10 C9 120.9(3)
C11 C10 H10 119.6
C10 C11 H11 120.1
C10 C11 C12 119.7(3)
C12 C11 H11 120.1
C11 C12 C22 121.8(2)
C13 C12 C11 117.0(3)
C13 C12 C22 121.2(3)
N3 C13 C12 124.0(3)
N3 C13 H13 118.0
C12 C13 H13 118.0
N4 C14 C23 115.8(2)
N5 C14 N4 125.4(2)
N5 C14 C23 118.8(2)
C16 C15 H15 119.7
C16 C15 C22 120.7(3)
C22 C15 H15 119.7
C15 C16 C20 120.0(3)
C17 C16 C15 118.7(3)
C17 C16 C20 121.3(3)
C16 C17 H17 119.1
C16 C17 C18 121.7(3)
C18 C17 H17 119.1
C17 C18 C19 119.1(3)
C17 C18 C21 120.1(3)
C19 C18 C21 120.8(3)
C18 C19 H19 119.9
C18 C19 C22 120.2(3)
C22 C19 H19 119.9
C16 C20 H20A 109.5
C16 C20 H20B 109.5
C16 C20 H20C 109.5
H20A C20 H20B 109.5
H20A C20 H20C 109.5
H20B C20 H20C 109.5
C18 C21 H21A 109.5
C18 C21 H21B 109.5
C18 C21 H21C 109.5
H21A C21 H21B 109.5
H21A C21 H21C 109.5
H21B C21 H21C 109.5
C15 C22 C12 119.3(3)
C15 C22 C19 119.5(3)
C19 C22 C12 121.2(3)
C14 C23 H23 119.3
C24 C23 C14 121.3(3)
C24 C23 H23 119.3
C23 C24 H24 120.2
C23 C24 C25 119.6(3)
C25 C24 H24 120.2
C24 C25 C27 123.6(3)
C26 C25 C24 116.6(3)
C26 C25 C27 119.7(2)
N5 C26 C25 124.5(3)
N5 C26 H26 117.7
C25 C26 H26 117.7
C28 C27 C25 120.8(3)
C28 C27 C32 118.9(3)
C32 C27 C25 120.3(3)
C27 C28 H28 119.8
C29 C28 C27 120.5(3)
C29 C28 H28 119.8
C28 C29 C30 119.2(3)
C28 C29 C33 120.0(3)
C30 C29 C33 120.8(3)
C29 C30 H30 119.2
C31 C30 C29 121.6(3)
C31 C30 H30 119.2
C30 C31 C34 121.6(3)
C32 C31 C30 118.3(3)
C32 C31 C34 120.1(3)
C27 C32 H32 119.3
C31 C32 C27 121.5(3)
C31 C32 H32 119.3
C29 C33 H33A 109.5
C29 C33 H33B 109.5
C29 C33 H33C 109.5
H33A C33 H33B 109.5
H33A C33 H33C 109.5
H33B C33 H33C 109.5
C31 C34 H34A 109.5
C31 C34 H34B 109.5
C31 C34 H34C 109.5
H34A C34 H34B 109.5
H34A C34 H34C 109.5
H34B C34 H34C 109.5
C6 C35 H35A 109.5
C6 C35 H35B 109.5
C6 C35 H35C 109.5
H35A C35 H35B 109.5
H35A C35 H35C 109.5
H35B C35 H35C 109.5
C7 C36 H36A 109.5
C7 C36 H36B 109.5
C7 C36 H36C 109.5
H36A C36 H36B 109.5
H36A C36 H36C 109.5
H36B C36 H36C 109.5
C38 C37 Ir 71.71(16)
C38 C37 C41 107.7(2)
C38 C37 C42 126.8(3)
C41 C37 Ir 70.20(16)
C41 C37 C42 125.1(3)
C42 C37 Ir 129.0(2)
C37 C38 Ir 69.84(16)
C37 C38 C39 108.7(3)
C37 C38 C43 125.0(3)
C39 C38 Ir 70.50(16)
C39 C38 C43 126.3(3)
C43 C38 Ir 125.9(2)
C38 C39 Ir 71.02(16)
C38 C39 C40 107.1(2)
C38 C39 C44 126.7(3)
C40 C39 Ir 70.28(17)
C40 C39 C44 125.8(3)
C44 C39 Ir 129.1(2)
C39 C40 Ir 70.97(16)
C39 C40 C45 124.9(3)
C41 C40 Ir 70.32(17)
C41 C40 C39 109.0(3)
C41 C40 C45 126.0(3)
C45 C40 Ir 124.9(2)
C37 C41 Ir 70.42(16)
C37 C41 C46 125.3(3)
C40 C41 Ir 71.21(16)
C40 C41 C37 107.4(3)
C40 C41 C46 127.2(3)
C46 C41 Ir 126.6(2)
C37 C42 H42A 109.5
C37 C42 H42B 109.5
C37 C42 H42C 109.5
H42A C42 H42B 109.5
H42A C42 H42C 109.5
H42B C42 H42C 109.5
C38 C43 H43A 109.5
C38 C43 H43B 109.5
C38 C43 H43C 109.5
H43A C43 H43B 109.5
H43A C43 H43C 109.5
H43B C43 H43C 109.5
C39 C44 H44A 109.5
C39 C44 H44B 109.5
C39 C44 H44C 109.5
H44A C44 H44B 109.5
H44A C44 H44C 109.5
H44B C44 H44C 109.5
C40 C45 H45A 109.5
C40 C45 H45B 109.5
C40 C45 H45C 109.5
H45A C45 H45B 109.5
H45A C45 H45C 109.5
H45B C45 H45C 109.5
C41 C46 H46A 109.5
C41 C46 H46B 109.5
C41 C46 H46C 109.5
H46A C46 H46B 109.5
H46A C46 H46C 109.5
H46B C46 H46C 109.5
C71 O71 H71 109.5
O71 C71 H71A 109.5
O71 C71 H71B 109.5
O71 C71 H71C 109.5
H71A C71 H71B 109.5
H71A C71 H71C 109.5
H71B C71 H71C 109.5
C81 O81 H81 109.5
O81 C81 H81A 109.5
O81 C81 H81B 109.5
O81 C81 H81C 109.5
H81A C81 H81B 109.5
H81A C81 H81C 109.5
H81B C81 H81C 109.5
C51 O51 H51 109.5
O51 C51 H51A 109.5
O51 C51 H51B 109.5
O51 C51 H51C 109.5
H51A C51 H51B 109.5
H51A C51 H51C 109.5
H51B C51 H51C 109.5
C61 O61 H61 109.5
O61 C61 H61A 109.5
O61 C61 H61B 109.5
O61 C61 H61C 109.5
H61A C61 H61B 109.5
H61A C61 H61C 109.5
H61B C61 H61C 109.5

loop_
_geom_bond_atom_site_label_1
_geom_bond_atom_site_label_2
_geom_bond_distance
Ir N1 2.037(2)
Ir N3 2.115(2)
Ir N5 2.107(2)
Ir C37 2.157(3)
Ir C38 2.182(3)
Ir C39 2.175(3)
Ir C40 2.166(3)
Ir C41 2.154(3)
N1 C1 1.370(4)
N1 C4 1.363(3)
N2 C1 1.290(4)
N2 C9 1.400(4)
N3 C9 1.369(4)
N3 C13 1.348(3)
N4 C4 1.294(4)
N4 C14 1.399(4)
N5 C14 1.368(3)
N5 C26 1.347(3)
C1 C2 1.476(4)
C2 C3 1.403(4)
C2 C8 1.380(4)
C3 C4 1.486(4)
C3 C5 1.380(4)
C5 H5 0.9500
C5 C6 1.399(4)
C6 C7 1.405(5)
C6 C35 1.505(4)
C7 C8 1.390(4)
C7 C36 1.507(4)
C8 H8 0.9500
C9 C10 1.398(4)
C10 H10 0.9500
C10 C11 1.378(4)
C11 H11 0.9500
C11 C12 1.397(4)
C12 C13 1.385(4)
C12 C22 1.486(4)
C13 H13 0.9500
C14 C23 1.405(4)
C15 H15 0.9500
C15 C16 1.396(4)
C15 C22 1.397(4)
C16 C17 1.385(5)
C16 C20 1.508(4)
C17 H17 0.9500
C17 C18 1.393(5)
C18 C19 1.393(4)
C18 C21 1.505(5)
C19 H19 0.9500
C19 C22 1.399(4)
C20 H20A 0.9800
C20 H20B 0.9800
C20 H20C 0.9800
C21 H21A 0.9800
C21 H21B 0.9800
C21 H21C 0.9800
C23 H23 0.9500
C23 C24 1.377(4)
C24 H24 0.9500
C24 C25 1.396(4)
C25 C26 1.386(4)
C25 C27 1.483(4)
C26 H26 0.9500
C27 C28 1.402(4)
C27 C32 1.402(4)
C28 H28 0.9500
C28 C29 1.388(4)
C29 C30 1.396(4)
C29 C33 1.510(4)
C30 H30 0.9500
C30 C31 1.396(4)
C31 C32 1.386(4)
C31 C34 1.500(4)
C32 H32 0.9500
C33 H33A 0.9800
C33 H33B 0.9800
C33 H33C 0.9800
C34 H34A 0.9800
C34 H34B 0.9800
C34 H34C 0.9800
C35 H35A 0.9800
C35 H35B 0.9800
C35 H35C 0.9800
C36 H36A 0.9800
C36 H36B 0.9800
C36 H36C 0.9800
C37 C38 1.429(4)
C37 C41 1.453(4)
C37 C42 1.498(4)
C38 C39 1.436(4)
C38 C43 1.499(4)
C39 C40 1.440(4)
C39 C44 1.498(4)
C40 C41 1.423(4)
C40 C45 1.490(4)
C41 C46 1.492(4)
C42 H42A 0.9800
C42 H42B 0.9800
C42 H42C 0.9800
C43 H43A 0.9800
C43 H43B 0.9800
C43 H43C 0.9800
C44 H44A 0.9800
C44 H44B 0.9800
C44 H44C 0.9800
C45 H45A 0.9800
C45 H45B 0.9800
C45 H45C 0.9800
C46 H46A 0.9800
C46 H46B 0.9800
C46 H46C 0.9800
O71 H71 0.8400
O71 C71 1.398(7)
C71 H71A 0.9800
C71 H71B 0.9800
C71 H71C 0.9800
O81 H81 0.8400
O81 C81 1.392(5)
C81 H81A 0.9800
C81 H81B 0.9800
C81 H81C 0.9800
O51 H51 0.8400
O51 C51 1.427(6)
C51 H51A 0.9800
C51 H51B 0.9800
C51 H51C 0.9800
O61 H61 0.8400
O61 C61 1.361(5)
C61 H61A 0.9800
C61 H61B 0.9800
C61 H61C 0.9800

loop_
_geom_torsion_atom_site_label_1
_geom_torsion_atom_site_label_2
_geom_torsion_atom_site_label_3
_geom_torsion_atom_site_label_4
_geom_torsion
Ir N1 C1 N2 -45.8(4)
Ir N1 C1 C2 138.6(2)
Ir N1 C4 N4 45.6(4)
Ir N1 C4 C3 -138.5(2)
Ir N3 C9 N2 10.2(4)
Ir N3 C9 C10 -171.7(2)
Ir N3 C13 C12 172.3(2)
Ir N5 C14 N4 -11.5(4)
Ir N5 C14 C23 169.8(2)
Ir N5 C26 C25 -173.5(2)
Ir C37 C38 C39 -60.0(2)
Ir C37 C38 C43 120.3(3)
Ir C37 C41 C40 62.0(2)
Ir C37 C41 C46 -121.6(3)
Ir C38 C39 C40 -61.4(2)
Ir C38 C39 C44 125.1(3)
Ir C39 C40 C41 -60.3(2)
Ir C39 C40 C45 119.8(3)
Ir C40 C41 C37 -61.5(2)
Ir C40 C41 C46 122.2(3)
N1 C1 C2 C3 4.2(3)
N1 C1 C2 C8 -178.3(3)
N2 C1 C2 C3 -171.2(3)
N2 C1 C2 C8 6.3(6)
N2 C9 C10 C11 177.8(3)
N3 C9 C10 C11 -0.5(4)
N4 C14 C23 C24 -175.7(3)
N5 C14 C23 C24 3.1(4)
C1 N1 C4 N4 -169.3(3)
C1 N1 C4 C3 6.7(3)
C1 N2 C9 N3 26.8(4)
C1 N2 C9 C10 -151.3(3)
C1 C2 C3 C4 -0.2(3)
C1 C2 C3 C5 177.3(3)
C1 C2 C8 C7 -178.8(3)
C2 C3 C4 N1 -3.8(3)
C2 C3 C4 N4 172.0(3)
C2 C3 C5 C6 2.2(4)
C3 C2 C8 C7 -1.6(5)
C3 C5 C6 C7 -1.8(5)
C3 C5 C6 C35 176.9(3)
C4 N1 C1 N2 168.7(3)
C4 N1 C1 C2 -6.9(3)
C4 N4 C14 N5 -27.0(4)
C4 N4 C14 C23 151.8(3)
C4 C3 C5 C6 179.0(3)
C5 C3 C4 N1 179.1(3)
C5 C3 C4 N4 -5.1(5)
C5 C6 C7 C8 -0.3(5)
C5 C6 C7 C36 178.0(3)
C6 C7 C8 C2 2.0(5)
C8 C2 C3 C4 -178.1(3)
C8 C2 C3 C5 -0.6(5)
C9 N2 C1 N1 -8.5(4)
C9 N2 C1 C2 166.1(3)
C9 N3 C13 C12 1.3(4)
C9 C10 C11 C12 1.2(4)
C10 C11 C12 C13 -0.7(4)
C10 C11 C12 C22 -179.3(3)
C11 C12 C13 N3 -0.5(4)
C11 C12 C22 C15 41.3(4)
C11 C12 C22 C19 -136.9(3)
C13 N3 C9 N2 -178.9(3)
C13 N3 C9 C10 -0.8(4)
C13 C12 C22 C15 -137.2(3)
C13 C12 C22 C19 44.6(4)
C14 N4 C4 N1 9.7(4)
C14 N4 C4 C3 -165.4(3)
C14 N5 C26 C25 -1.0(4)
C14 C23 C24 C25 -0.4(4)
C15 C16 C17 C18 -0.5(5)
C16 C15 C22 C12 -179.3(3)
C16 C15 C22 C19 -1.0(4)
C16 C17 C18 C19 -1.7(5)
C16 C17 C18 C21 176.5(3)
C17 C18 C19 C22 2.6(5)
C18 C19 C22 C12 176.9(3)
C18 C19 C22 C15 -1.3(4)
C20 C16 C17 C18 179.2(3)
C21 C18 C19 C22 -175.6(3)
C22 C12 C13 N3 178.0(3)
C22 C15 C16 C17 1.9(4)
C22 C15 C16 C20 -177.8(3)
C23 C24 C25 C26 -2.9(4)
C23 C24 C25 C27 178.7(3)
C24 C25 C26 N5 3.7(4)
C24 C25 C27 C28 31.1(4)
C24 C25 C27 C32 -149.9(3)
C25 C27 C28 C29 178.4(3)
C25 C27 C32 C31 -177.3(3)
C26 N5 C14 N4 176.2(3)
C26 N5 C14 C23 -2.4(4)
C26 C25 C27 C28 -147.3(3)
C26 C25 C27 C32 31.7(4)
C27 C25 C26 N5 -177.8(3)
C27 C28 C29 C30 -0.3(4)
C27 C28 C29 C33 -179.5(3)
C28 C27 C32 C31 1.8(4)
C28 C29 C30 C31 0.2(5)
C29 C30 C31 C32 0.9(5)
C29 C30 C31 C34 -178.9(3)
C30 C31 C32 C27 -1.8(4)
C32 C27 C28 C29 -0.6(4)
C33 C29 C30 C31 179.4(3)
C34 C31 C32 C27 177.9(3)
C35 C6 C7 C8 -179.0(3)
C35 C6 C7 C36 -0.7(5)
C36 C7 C8 C2 -176.3(3)
C37 C38 C39 Ir 59.6(2)
C37 C38 C39 C40 -1.7(3)
C37 C38 C39 C44 -175.3(3)
C38 C37 C41 Ir -62.3(2)
C38 C37 C41 C40 -0.3(3)
C38 C37 C41 C46 176.1(3)
C38 C39 C40 Ir 61.8(2)
C38 C39 C40 C41 1.6(3)
C38 C39 C40 C45 -178.4(3)
C39 C40 C41 Ir 60.7(2)
C39 C40 C41 C37 -0.8(3)
C39 C40 C41 C46 -177.1(3)
C41 C37 C38 Ir 61.3(2)
C41 C37 C38 C39 1.3(3)
C41 C37 C38 C43 -178.4(3)
C42 C37 C38 Ir -125.5(3)
C42 C37 C38 C39 174.5(3)
C42 C37 C38 C43 -5.2(5)
C42 C37 C41 Ir 124.4(3)
C42 C37 C41 C40 -173.7(3)
C42 C37 C41 C46 2.8(5)
C43 C38 C39 Ir -120.7(3)
C43 C38 C39 C40 177.9(3)
C43 C38 C39 C44 4.4(5)
C44 C39 C40 Ir -124.6(3)
C44 C39 C40 C41 175.1(3)
C44 C39 C40 C45 -4.8(5)
C45 C40 C41 Ir -119.4(3)
C45 C40 C41 C37 179.2(3)
C45 C40 C41 C46 2.9(5)
